data_4332677
loop_
_publ_author_name
'Mehn, Mark P.'
'Brown, Steven D.'
'Jenkins, David M.'
'Peters, Jonas C.'
'Que, Lawrence'

_publ_section_title
;
 Vibrational Spectroscopy and Analysis of Pseudo-tetrahedral Complexes
 with Metal Imido Bonds
;
_journal_issue 18
_journal_name_full 'Inorganic Chemistry'
_journal_page_first 7417
_journal_page_last 7427
_journal_paper_doi 10.1021/ic060670r
_journal_volume 45
_journal_year 2006
_chemical_formula_sum 'C49 H50 B Fe N P3'
_chemical_formula_weight 812.47
_chemical_name_systematic
; 
 ? 
;
_space_group_IT_number 14
_symmetry_cell_setting monoclinic
_symmetry_space_group_name_Hall '-P 2yn'
_symmetry_space_group_name_H-M 'P 1 21/n 1'
_atom_sites_solution_hydrogens geom
_atom_sites_solution_primary direct
_atom_sites_solution_secondary difmap
_audit_creation_method SHELXL-97
_cell_angle_alpha 90.00
_cell_angle_beta 96.9378(17)
_cell_angle_gamma 90.00
_cell_formula_units_Z 4
_cell_length_a 14.7124(13)
_cell_length_b 19.0114(17)
_cell_length_c 15.0887(13)
_cell_measurement_temperature 98
_cell_volume 4189.5(6)
_computing_structure_refinement 'SHELXL-97 (Sheldrick, 1997)'
_computing_structure_solution 'SHELXS-97 (Sheldrick, 1990)'
_diffrn_ambient_temperature 98
_diffrn_measured_fraction_theta_full 0.940
_diffrn_measured_fraction_theta_max 0.940
_diffrn_radiation_monochromator graphite
_diffrn_radiation_source 'normal-focus sealed tube'
_diffrn_radiation_type MoK\a
_diffrn_radiation_wavelength 0.71073
_diffrn_reflns_av_R_equivalents 0.0000
_diffrn_reflns_av_sigmaI/netI 0.0522
_diffrn_reflns_limit_h_max 19
_diffrn_reflns_limit_h_min -19
_diffrn_reflns_limit_k_max 25
_diffrn_reflns_limit_k_min 0
_diffrn_reflns_limit_l_max 20
_diffrn_reflns_limit_l_min 0
_diffrn_reflns_number 21848
_diffrn_reflns_theta_full 28.84
_diffrn_reflns_theta_max 28.84
_diffrn_reflns_theta_min 1.73
_exptl_absorpt_coefficient_mu 0.510
_exptl_absorpt_correction_type none
_exptl_crystal_density_diffrn 1.288
_exptl_crystal_density_method 'not measured'
_exptl_crystal_F_000 1708
_exptl_crystal_size_max 0.25
_exptl_crystal_size_mid 0.24
_exptl_crystal_size_min 0.22
_refine_diff_density_max 0.584
_refine_diff_density_min -0.434
_refine_diff_density_rms 0.082
_refine_ls_extinction_method none
_refine_ls_goodness_of_fit_ref 1.614
_refine_ls_hydrogen_treatment constr
_refine_ls_matrix_type full
_refine_ls_number_parameters 500
_refine_ls_number_reflns 21954
_refine_ls_number_restraints 0
_refine_ls_restrained_S_all 1.614
_refine_ls_R_factor_all 0.0651
_refine_ls_R_factor_gt 0.0429
_refine_ls_shift/su_max 0.002
_refine_ls_shift/su_mean 0.000
_refine_ls_structure_factor_coef Fsqd
_refine_ls_weighting_details 'calc w=1/[\s^2^(Fo^2^)+(0.0200P)^2^+0.0000P] where P=(Fo^2^+2Fc^2^)/3'
_refine_ls_weighting_scheme calc
_refine_ls_wR_factor_gt 0.0848
_refine_ls_wR_factor_ref 0.0886
_reflns_number_gt 16756
_reflns_number_total 21954
_reflns_threshold_expression >2sigma(I)
_cod_data_source_file ic060670rsup1.cif
_cod_data_source_block sdb21twin
_cod_original_sg_symbol_H-M P21/n
_cod_database_code 4332677

loop_
_symmetry_equiv_pos_as_xyz
'x, y, z'
'-x+1/2, y+1/2, -z+1/2'
'-x, -y, -z'
'x-1/2, -y-1/2, z-1/2'

loop_
_atom_site_label
_atom_site_type_symbol
_atom_site_fract_x
_atom_site_fract_y
_atom_site_fract_z
_atom_site_U_iso_or_equiv
_atom_site_adp_type
_atom_site_occupancy
_atom_site_symmetry_multiplicity
_atom_site_calc_flag
_atom_site_refinement_flags
Fe1 Fe 0.764310(16) 0.305546(12) 0.651163(15) 0.01363(6) Uani 1 1 d .
N1 N 0.76948(9) 0.27962(7) 0.75495(9) 0.0162(3) Uani 1 1 d .
P1 P 0.72562(3) 0.41361(2) 0.60024(3) 0.01329(9) Uani 1 1 d .
P2 P 0.65609(3) 0.25975(2) 0.55326(3) 0.01346(9) Uani 1 1 d .
P3 P 0.86477(3) 0.29380(2) 0.55064(3) 0.01299(9) Uani 1 1 d .
B B 0.72286(13) 0.35786(9) 0.42092(12) 0.0134(4) Uani 1 1 d .
C1 C 0.71346(11) 0.37689(8) 0.31505(11) 0.0137(3) Uani 1 1 d .
C2 C 0.75933(11) 0.43525(8) 0.28476(11) 0.0158(4) Uani 1 1 d .
H2 H 0.7904 0.4661 0.3278 0.019 Uiso 1 1 calc R
C3 C 0.76139(11) 0.45000(9) 0.19538(11) 0.0190(4) Uani 1 1 d .
H3 H 0.7932 0.4902 0.1781 0.023 Uiso 1 1 calc R
C4 C 0.71680(12) 0.40586(9) 0.13093(11) 0.0214(4) Uani 1 1 d .
H4 H 0.7182 0.4153 0.0693 0.026 Uiso 1 1 calc R
C5 C 0.67036(11) 0.34804(9) 0.15762(11) 0.0198(4) Uani 1 1 d .
H5 H 0.6393 0.3176 0.1141 0.024 Uiso 1 1 calc R
C6 C 0.66893(11) 0.33425(9) 0.24774(11) 0.0178(4) Uani 1 1 d .
H6 H 0.6364 0.2942 0.2644 0.021 Uiso 1 1 calc R
C7 C 0.69461(11) 0.42572(8) 0.48108(10) 0.0142(3) Uani 1 1 d .
H7A H 0.6277 0.4334 0.4691 0.017 Uiso 1 1 calc R
H7B H 0.7254 0.4685 0.4619 0.017 Uiso 1 1 calc R
C8 C 0.65452(11) 0.29124(8) 0.43866(10) 0.0139(3) Uani 1 1 d .
H8A H 0.6703 0.2512 0.4015 0.017 Uiso 1 1 calc R
H8B H 0.5909 0.3053 0.4168 0.017 Uiso 1 1 calc R
C9 C 0.83443(10) 0.34112(8) 0.44742(10) 0.0148(4) Uani 1 1 d .
H9A H 0.8679 0.3864 0.4511 0.018 Uiso 1 1 calc R
H9B H 0.8560 0.3136 0.3983 0.018 Uiso 1 1 calc R
C10 C 0.82386(11) 0.47103(8) 0.63476(11) 0.0144(4) Uani 1 1 d .
C11 C 0.84816(11) 0.48165(8) 0.72576(11) 0.0182(4) Uani 1 1 d .
H11 H 0.8118 0.4615 0.7671 0.022 Uiso 1 1 calc R
C12 C 0.92418(12) 0.52092(9) 0.75686(12) 0.0213(4) Uani 1 1 d .
H12 H 0.9387 0.5289 0.8191 0.026 Uiso 1 1 calc R
C13 C 0.97933(12) 0.54879(9) 0.69748(12) 0.0223(4) Uani 1 1 d .
H13 H 1.0326 0.5749 0.7188 0.027 Uiso 1 1 calc R
C14 C 0.95633(12) 0.53836(9) 0.60732(12) 0.0226(4) Uani 1 1 d .
H14 H 0.9940 0.5572 0.5663 0.027 Uiso 1 1 calc R
C15 C 0.87833(11) 0.50053(8) 0.57600(12) 0.0186(4) Uani 1 1 d .
H15 H 0.8622 0.4948 0.5135 0.022 Uiso 1 1 calc R
C16 C 0.63438(11) 0.45358(8) 0.65529(11) 0.0142(4) Uani 1 1 d .
C17 C 0.59997(11) 0.41853(9) 0.72426(11) 0.0195(4) Uani 1 1 d .
H17 H 0.6263 0.3750 0.7448 0.023 Uiso 1 1 calc R
C18 C 0.52743(12) 0.44620(10) 0.76396(12) 0.0252(4) Uani 1 1 d .
H18 H 0.5044 0.4216 0.8113 0.030 Uiso 1 1 calc R
C19 C 0.48896(12) 0.50920(10) 0.73474(12) 0.0249(4) Uani 1 1 d .
H19 H 0.4387 0.5279 0.7611 0.030 Uiso 1 1 calc R
C20 C 0.52380(12) 0.54505(9) 0.66690(12) 0.0254(4) Uani 1 1 d .
H20 H 0.4981 0.5890 0.6474 0.030 Uiso 1 1 calc R
C21 C 0.59579(12) 0.51759(9) 0.62700(11) 0.0208(4) Uani 1 1 d .
H21 H 0.6189 0.5426 0.5800 0.025 Uiso 1 1 calc R
C22 C 0.54201(11) 0.27251(8) 0.58806(11) 0.0151(4) Uani 1 1 d .
C23 C 0.51133(12) 0.22562(9) 0.64851(12) 0.0224(4) Uani 1 1 d .
H23 H 0.5485 0.1866 0.6689 0.027 Uiso 1 1 calc R
C24 C 0.42783(13) 0.23483(10) 0.67937(13) 0.0296(5) Uani 1 1 d .
H24 H 0.4071 0.2016 0.7195 0.036 Uiso 1 1 calc R
C25 C 0.37412(12) 0.29222(10) 0.65221(12) 0.0261(4) Uani 1 1 d .
H25 H 0.3167 0.2987 0.6739 0.031 Uiso 1 1 calc R
C26 C 0.40387(11) 0.34015(9) 0.59355(11) 0.0211(4) Uani 1 1 d .
H26 H 0.3674 0.3800 0.5753 0.025 Uiso 1 1 calc R
C27 C 0.48751(11) 0.33005(8) 0.56122(11) 0.0174(4) Uani 1 1 d .
H27 H 0.5076 0.3629 0.5203 0.021 Uiso 1 1 calc R
C28 C 0.65767(11) 0.16348(8) 0.54399(11) 0.0151(4) Uani 1 1 d .
C29 C 0.72020(11) 0.12316(8) 0.59780(11) 0.0177(4) Uani 1 1 d .
H29 H 0.7619 0.1452 0.6423 0.021 Uiso 1 1 calc R
C30 C 0.72241(13) 0.05090(9) 0.58718(12) 0.0248(4) Uani 1 1 d .
H30 H 0.7668 0.0238 0.6232 0.030 Uiso 1 1 calc R
C31 C 0.66112(13) 0.01818(9) 0.52516(13) 0.0280(5) Uani 1 1 d .
H31 H 0.6628 -0.0315 0.5185 0.034 Uiso 1 1 calc R
C32 C 0.59682(13) 0.05753(9) 0.47225(12) 0.0262(4) Uani 1 1 d .
H32 H 0.5536 0.0349 0.4297 0.031 Uiso 1 1 calc R
C33 C 0.59537(12) 0.12986(9) 0.48118(11) 0.0208(4) Uani 1 1 d .
H33 H 0.5516 0.1568 0.4442 0.025 Uiso 1 1 calc R
C34 C 0.88482(11) 0.20419(8) 0.51575(11) 0.0142(3) Uani 1 1 d .
C35 C 0.93344(11) 0.15802(8) 0.57505(11) 0.0182(4) Uani 1 1 d .
H35 H 0.9598 0.1745 0.6318 0.022 Uiso 1 1 calc R
C36 C 0.94387(12) 0.08828(9) 0.55235(12) 0.0227(4) Uani 1 1 d .
H36 H 0.9780 0.0574 0.5932 0.027 Uiso 1 1 calc R
C37 C 0.90501(12) 0.06328(9) 0.47077(12) 0.0233(4) Uani 1 1 d .
H37 H 0.9111 0.0151 0.4560 0.028 Uiso 1 1 calc R
C38 C 0.85718(11) 0.10856(9) 0.41067(12) 0.0208(4) Uani 1 1 d .
H38 H 0.8309 0.0916 0.3541 0.025 Uiso 1 1 calc R
C39 C 0.84737(11) 0.17849(9) 0.43250(11) 0.0169(4) Uani 1 1 d .
H39 H 0.8148 0.2094 0.3905 0.020 Uiso 1 1 calc R
C40 C 0.97986(11) 0.32243(8) 0.59689(11) 0.0146(4) Uani 1 1 d .
C41 C 0.99608(11) 0.34440(8) 0.68477(11) 0.0183(4) Uani 1 1 d .
H41 H 0.9487 0.3414 0.7222 0.022 Uiso 1 1 calc R
C42 C 1.08153(12) 0.37088(9) 0.71862(12) 0.0219(4) Uani 1 1 d .
H42 H 1.0921 0.3862 0.7789 0.026 Uiso 1 1 calc R
C43 C 1.15054(12) 0.37484(8) 0.66505(12) 0.0200(4) Uani 1 1 d .
H43 H 1.2086 0.3933 0.6880 0.024 Uiso 1 1 calc R
C44 C 1.13514(12) 0.35173(9) 0.57739(12) 0.0224(4) Uani 1 1 d .
H44 H 1.1830 0.3539 0.5404 0.027 Uiso 1 1 calc R
C45 C 1.05049(11) 0.32563(9) 0.54378(12) 0.0195(4) Uani 1 1 d .
H45 H 1.0404 0.3097 0.4837 0.023 Uiso 1 1 calc R
C46 C 0.77263(13) 0.25690(10) 0.84648(12) 0.0266(4) Uani 1 1 d .
C47 C 0.69067(16) 0.28823(12) 0.88823(13) 0.0514(7) Uani 1 1 d .
H47A H 0.6931 0.3397 0.8855 0.077 Uiso 1 1 calc R
H47B H 0.6936 0.2733 0.9507 0.077 Uiso 1 1 calc R
H47C H 0.6333 0.2716 0.8550 0.077 Uiso 1 1 calc R
C48 C 0.76929(16) 0.17848(10) 0.84926(13) 0.0461(6) Uani 1 1 d .
H48A H 0.7118 0.1621 0.8161 0.069 Uiso 1 1 calc R
H48B H 0.7727 0.1628 0.9114 0.069 Uiso 1 1 calc R
H48C H 0.8211 0.1591 0.8221 0.069 Uiso 1 1 calc R
C49 C 0.86022(16) 0.28664(12) 0.89671(13) 0.0520(7) Uani 1 1 d .
H49A H 0.9133 0.2646 0.8746 0.078 Uiso 1 1 calc R
H49B H 0.8615 0.2768 0.9606 0.078 Uiso 1 1 calc R
H49C H 0.8622 0.3376 0.8873 0.078 Uiso 1 1 calc R

loop_
_atom_site_aniso_label
_atom_site_aniso_U_11
_atom_site_aniso_U_22
_atom_site_aniso_U_33
_atom_site_aniso_U_23
_atom_site_aniso_U_13
_atom_site_aniso_U_12
Fe1 0.01327(12) 0.01572(12) 0.01214(12) 0.00163(10) 0.00250(10) 0.00090(10)
N1 0.0149(7) 0.0176(7) 0.0160(7) 0.0008(6) 0.0022(6) 0.0001(6)
P1 0.0127(2) 0.0146(2) 0.0128(2) -0.00054(18) 0.00265(18) -0.00026(17)
P2 0.0125(2) 0.0136(2) 0.0148(2) 0.00182(18) 0.00358(18) 0.00048(18)
P3 0.0116(2) 0.0146(2) 0.0127(2) 0.00066(17) 0.00149(17) 0.00110(17)
B 0.0130(10) 0.0139(9) 0.0129(10) 0.0002(7) 0.0004(8) -0.0013(8)
C1 0.0109(8) 0.0150(8) 0.0155(9) 0.0003(7) 0.0031(7) 0.0035(7)
C2 0.0141(9) 0.0165(8) 0.0167(9) -0.0003(7) 0.0012(7) 0.0001(7)
C3 0.0185(10) 0.0205(9) 0.0189(9) 0.0062(7) 0.0051(8) 0.0011(7)
C4 0.0238(10) 0.0290(10) 0.0117(9) 0.0045(8) 0.0035(7) 0.0057(8)
C5 0.0185(9) 0.0262(10) 0.0143(9) -0.0033(8) 0.0002(7) -0.0008(8)
C6 0.0169(9) 0.0182(9) 0.0185(9) 0.0005(7) 0.0027(8) -0.0007(7)
C7 0.0112(8) 0.0176(8) 0.0137(8) 0.0026(7) 0.0012(7) 0.0008(7)
C8 0.0138(8) 0.0168(8) 0.0110(8) 0.0015(7) 0.0014(7) 0.0017(7)
C9 0.0154(9) 0.0156(8) 0.0137(9) 0.0018(7) 0.0035(7) 0.0000(7)
C10 0.0114(8) 0.0136(8) 0.0181(9) -0.0005(7) 0.0012(7) 0.0016(7)
C11 0.0177(9) 0.0186(9) 0.0191(9) 0.0000(7) 0.0052(8) 0.0001(7)
C12 0.0197(10) 0.0246(10) 0.0187(10) -0.0052(8) -0.0013(8) 0.0022(8)
C13 0.0143(9) 0.0205(9) 0.0316(11) -0.0055(8) 0.0005(8) -0.0029(7)
C14 0.0192(10) 0.0234(10) 0.0265(11) -0.0002(8) 0.0082(8) -0.0035(8)
C15 0.0200(10) 0.0182(9) 0.0181(9) -0.0013(7) 0.0037(8) 0.0002(7)
C16 0.0117(8) 0.0170(8) 0.0135(9) -0.0037(7) 0.0004(7) 0.0002(7)
C17 0.0191(9) 0.0195(9) 0.0197(10) 0.0007(7) 0.0021(8) 0.0021(8)
C18 0.0232(10) 0.0340(11) 0.0198(10) -0.0005(8) 0.0088(8) 0.0005(8)
C19 0.0171(10) 0.0379(11) 0.0194(10) -0.0089(9) 0.0014(8) 0.0074(8)
C20 0.0280(11) 0.0272(10) 0.0196(10) -0.0036(8) -0.0026(8) 0.0131(8)
C21 0.0243(10) 0.0208(9) 0.0180(10) -0.0007(7) 0.0049(8) 0.0015(8)
C22 0.0112(8) 0.0189(9) 0.0151(9) -0.0028(7) 0.0006(7) -0.0006(7)
C23 0.0197(10) 0.0242(10) 0.0246(10) 0.0076(8) 0.0074(8) 0.0079(8)
C24 0.0263(11) 0.0320(11) 0.0331(12) 0.0103(9) 0.0143(9) 0.0015(9)
C25 0.0165(9) 0.0349(11) 0.0282(11) -0.0016(9) 0.0079(8) 0.0034(8)
C26 0.0163(9) 0.0241(10) 0.0221(10) -0.0025(8) -0.0016(8) 0.0061(7)
C27 0.0150(9) 0.0180(9) 0.0186(9) -0.0010(7) -0.0002(7) -0.0023(7)
C28 0.0168(9) 0.0141(8) 0.0160(9) 0.0004(7) 0.0089(7) 0.0002(7)
C29 0.0175(9) 0.0197(9) 0.0179(9) 0.0041(7) 0.0094(8) 0.0007(7)
C30 0.0283(11) 0.0208(9) 0.0284(11) 0.0097(8) 0.0162(9) 0.0072(8)
C31 0.0418(13) 0.0149(9) 0.0323(11) 0.0006(8) 0.0243(10) -0.0004(9)
C32 0.0346(12) 0.0211(10) 0.0255(11) -0.0066(8) 0.0140(9) -0.0107(9)
C33 0.0212(10) 0.0221(10) 0.0202(10) 0.0020(8) 0.0062(8) -0.0013(8)
C34 0.0114(8) 0.0150(8) 0.0170(9) 0.0016(7) 0.0056(7) 0.0015(7)
C35 0.0162(9) 0.0214(9) 0.0170(9) 0.0004(7) 0.0024(7) 0.0018(7)
C36 0.0222(10) 0.0195(9) 0.0273(11) 0.0051(8) 0.0062(8) 0.0080(8)
C37 0.0209(10) 0.0166(9) 0.0343(12) -0.0044(8) 0.0107(9) 0.0021(8)
C38 0.0183(10) 0.0251(10) 0.0199(10) -0.0071(8) 0.0056(8) -0.0005(8)
C39 0.0125(9) 0.0217(9) 0.0168(9) -0.0003(7) 0.0034(7) 0.0015(7)
C40 0.0122(8) 0.0129(8) 0.0183(9) 0.0019(7) 0.0003(7) 0.0022(7)
C41 0.0159(9) 0.0203(9) 0.0189(9) 0.0008(8) 0.0025(7) 0.0013(7)
C42 0.0225(10) 0.0219(10) 0.0201(10) -0.0053(8) -0.0030(8) 0.0012(8)
C43 0.0139(9) 0.0153(9) 0.0294(11) 0.0004(8) -0.0023(8) -0.0005(7)
C44 0.0146(9) 0.0275(10) 0.0262(10) 0.0016(8) 0.0073(8) 0.0013(8)
C45 0.0183(9) 0.0244(9) 0.0159(9) -0.0013(8) 0.0020(7) 0.0017(7)
C46 0.0303(11) 0.0309(11) 0.0186(10) 0.0108(8) 0.0027(9) 0.0012(9)
C47 0.0657(17) 0.0642(16) 0.0287(13) 0.0167(11) 0.0228(12) 0.0194(13)
C48 0.0791(18) 0.0333(12) 0.0262(12) 0.0126(9) 0.0073(12) 0.0008(11)
C49 0.0686(17) 0.0573(16) 0.0248(12) 0.0077(11) -0.0162(12) -0.0121(13)

loop_
_atom_type_symbol
_atom_type_description
_atom_type_scat_dispersion_real
_atom_type_scat_dispersion_imag
_atom_type_scat_source
C C 0.0033 0.0016 'International Tables Vol C Tables 4.2.6.8 and 6.1.1.4'
H H 0.0000 0.0000 'International Tables Vol C Tables 4.2.6.8 and 6.1.1.4'
B B 0.0013 0.0007 'International Tables Vol C Tables 4.2.6.8 and 6.1.1.4'
N N 0.0061 0.0033 'International Tables Vol C Tables 4.2.6.8 and 6.1.1.4'
P P 0.1023 0.0942 'International Tables Vol C Tables 4.2.6.8 and 6.1.1.4'
Fe Fe 0.3463 0.8444 'International Tables Vol C Tables 4.2.6.8 and 6.1.1.4'

loop_
_geom_angle_atom_site_label_1
_geom_angle_atom_site_label_2
_geom_angle_atom_site_label_3
_geom_angle
N1 Fe1 P2 117.83(5)
N1 Fe1 P1 125.80(5)
P2 Fe1 P1 89.961(18)
N1 Fe1 P3 131.04(5)
P2 Fe1 P3 89.381(18)
P1 Fe1 P3 91.157(17)
C46 N1 Fe1 179.17(13)
C7 P1 C16 106.68(7)
C7 P1 C10 107.49(7)
C16 P1 C10 102.72(7)
C7 P1 Fe1 118.59(5)
C16 P1 Fe1 113.28(5)
C10 P1 Fe1 106.79(5)
C8 P2 C22 108.67(7)
C8 P2 C28 104.68(7)
C22 P2 C28 100.03(7)
C8 P2 Fe1 115.35(5)
C22 P2 Fe1 111.46(5)
C28 P2 Fe1 115.34(6)
C9 P3 C34 104.40(7)
C9 P3 C40 107.49(7)
C34 P3 C40 102.34(7)
C9 P3 Fe1 114.64(5)
C34 P3 Fe1 115.50(5)
C40 P3 Fe1 111.40(6)
C1 B C8 110.29(13)
C1 B C7 111.53(13)
C8 B C7 107.98(13)
C1 B C9 103.98(13)
C8 B C9 114.37(13)
C7 B C9 108.71(13)
C6 C1 C2 115.04(15)
C6 C1 B 124.09(14)
C2 C1 B 120.54(14)
C3 C2 C1 123.12(15)
C3 C2 H2 118.4
C1 C2 H2 118.4
C2 C3 C4 119.81(16)
C2 C3 H3 120.1
C4 C3 H3 120.1
C5 C4 C3 119.09(16)
C5 C4 H4 120.5
C3 C4 H4 120.5
C4 C5 C6 120.21(16)
C4 C5 H5 119.9
C6 C5 H5 119.9
C5 C6 C1 122.73(16)
C5 C6 H6 118.6
C1 C6 H6 118.6
B C7 P1 113.18(11)
B C7 H7A 108.9
P1 C7 H7A 108.9
B C7 H7B 108.9
P1 C7 H7B 108.9
H7A C7 H7B 107.8
B C8 P2 117.66(11)
B C8 H8A 107.9
P2 C8 H8A 107.9
B C8 H8B 107.9
P2 C8 H8B 107.9
H8A C8 H8B 107.2
B C9 P3 115.71(11)
B C9 H9A 108.4
P3 C9 H9A 108.4
B C9 H9B 108.4
P3 C9 H9B 108.4
H9A C9 H9B 107.4
C15 C10 C11 118.29(15)
C15 C10 P1 123.80(13)
C11 C10 P1 117.77(12)
C12 C11 C10 121.04(16)
C12 C11 H11 119.5
C10 C11 H11 119.5
C11 C12 C13 120.09(17)
C11 C12 H12 120.0
C13 C12 H12 120.0
C14 C13 C12 119.42(17)
C14 C13 H13 120.3
C12 C13 H13 120.3
C13 C14 C15 120.38(17)
C13 C14 H14 119.8
C15 C14 H14 119.8
C10 C15 C14 120.73(16)
C10 C15 H15 119.6
C14 C15 H15 119.6
C17 C16 C21 118.73(15)
C17 C16 P1 119.85(12)
C21 C16 P1 121.36(13)
C16 C17 C18 120.83(16)
C16 C17 H17 119.6
C18 C17 H17 119.6
C19 C18 C17 120.00(17)
C19 C18 H18 120.0
C17 C18 H18 120.0
C18 C19 C20 119.55(17)
C18 C19 H19 120.2
C20 C19 H19 120.2
C19 C20 C21 120.65(17)
C19 C20 H20 119.7
C21 C20 H20 119.7
C20 C21 C16 120.24(17)
C20 C21 H21 119.9
C16 C21 H21 119.9
C27 C22 C23 118.39(15)
C27 C22 P2 122.49(13)
C23 C22 P2 118.96(12)
C24 C23 C22 120.96(16)
C24 C23 H23 119.5
C22 C23 H23 119.5
C23 C24 C25 120.17(17)
C23 C24 H24 119.9
C25 C24 H24 119.9
C26 C25 C24 119.91(16)
C26 C25 H25 120.0
C24 C25 H25 120.0
C25 C26 C27 119.81(16)
C25 C26 H26 120.1
C27 C26 H26 120.1
C22 C27 C26 120.73(16)
C22 C27 H27 119.6
C26 C27 H27 119.6
C29 C28 C33 118.80(15)
C29 C28 P2 121.44(13)
C33 C28 P2 119.76(13)
C28 C29 C30 120.37(17)
C28 C29 H29 119.8
C30 C29 H29 119.8
C31 C30 C29 120.51(17)
C31 C30 H30 119.7
C29 C30 H30 119.7
C30 C31 C32 119.85(17)
C30 C31 H31 120.1
C32 C31 H31 120.1
C31 C32 C33 120.00(17)
C31 C32 H32 120.0
C33 C32 H32 120.0
C32 C33 C28 120.44(17)
C32 C33 H33 119.8
C28 C33 H33 119.8
C35 C34 C39 118.35(15)
C35 C34 P3 119.65(12)
C39 C34 P3 121.86(12)
C36 C35 C34 120.69(16)
C36 C35 H35 119.7
C34 C35 H35 119.7
C37 C36 C35 120.38(16)
C37 C36 H36 119.8
C35 C36 H36 119.8
C36 C37 C38 119.71(16)
C36 C37 H37 120.1
C38 C37 H37 120.1
C37 C38 C39 120.22(16)
C37 C38 H38 119.9
C39 C38 H38 119.9
C38 C39 C34 120.63(16)
C38 C39 H39 119.7
C34 C39 H39 119.7
C41 C40 C45 119.05(15)
C41 C40 P3 119.92(12)
C45 C40 P3 120.96(13)
C40 C41 C42 120.29(16)
C40 C41 H41 119.9
C42 C41 H41 119.9
C43 C42 C41 120.15(16)
C43 C42 H42 119.9
C41 C42 H42 119.9
C42 C43 C44 119.78(16)
C42 C43 H43 120.1
C44 C43 H43 120.1
C45 C44 C43 120.08(16)
C45 C44 H44 120.0
C43 C44 H44 120.0
C44 C45 C40 120.62(16)
C44 C45 H45 119.7
C40 C45 H45 119.7
N1 C46 C48 109.19(15)
N1 C46 C49 107.03(15)
C48 C46 C49 112.68(17)
N1 C46 C47 109.78(15)
C48 C46 C47 110.09(17)
C49 C46 C47 108.00(17)
C46 C47 H47A 109.5
C46 C47 H47B 109.5
H47A C47 H47B 109.5
C46 C47 H47C 109.5
H47A C47 H47C 109.5
H47B C47 H47C 109.5
C46 C48 H48A 109.5
C46 C48 H48B 109.5
H48A C48 H48B 109.5
C46 C48 H48C 109.5
H48A C48 H48C 109.5
H48B C48 H48C 109.5
C46 C49 H49A 109.5
C46 C49 H49B 109.5
H49A C49 H49B 109.5
C46 C49 H49C 109.5
H49A C49 H49C 109.5
H49B C49 H49C 109.5

loop_
_geom_bond_atom_site_label_1
_geom_bond_atom_site_label_2
_geom_bond_distance
Fe1 N1 1.6346(13)
Fe1 P2 2.2153(5)
Fe1 P1 2.2427(5)
Fe1 P3 2.2531(5)
N1 C46 1.442(2)
P1 C7 1.8154(16)
P1 C16 1.8271(16)
P1 C10 1.8358(16)
P2 C8 1.8272(16)
P2 C22 1.8343(16)
P2 C28 1.8358(16)
P3 C9 1.8073(16)
P3 C34 1.8177(16)
P3 C40 1.8343(16)
B C1 1.627(2)
B C8 1.659(2)
B C7 1.659(2)
B C9 1.672(2)
C1 C6 1.399(2)
C1 C2 1.404(2)
C2 C3 1.381(2)
C2 H2 0.9500
C3 C4 1.388(2)
C3 H3 0.9500
C4 C5 1.380(2)
C4 H4 0.9500
C5 C6 1.388(2)
C5 H5 0.9500
C6 H6 0.9500
C7 H7A 0.9900
C7 H7B 0.9900
C8 H8A 0.9900
C8 H8B 0.9900
C9 H9A 0.9900
C9 H9B 0.9900
C10 C15 1.384(2)
C10 C11 1.391(2)
C11 C12 1.379(2)
C11 H11 0.9500
C12 C13 1.385(2)
C12 H12 0.9500
C13 C14 1.376(2)
C13 H13 0.9500
C14 C15 1.388(2)
C14 H14 0.9500
C15 H15 0.9500
C16 C17 1.382(2)
C16 C21 1.388(2)
C17 C18 1.389(2)
C17 H17 0.9500
C18 C19 1.374(2)
C18 H18 0.9500
C19 C20 1.379(2)
C19 H19 0.9500
C20 C21 1.382(2)
C20 H20 0.9500
C21 H21 0.9500
C22 C27 1.388(2)
C22 C23 1.389(2)
C23 C24 1.376(2)
C23 H23 0.9500
C24 C25 1.380(2)
C24 H24 0.9500
C25 C26 1.378(2)
C25 H25 0.9500
C26 C27 1.391(2)
C26 H26 0.9500
C27 H27 0.9500
C28 C29 1.383(2)
C28 C33 1.392(2)
C29 C30 1.384(2)
C29 H29 0.9500
C30 C31 1.368(3)
C30 H30 0.9500
C31 C32 1.382(3)
C31 H31 0.9500
C32 C33 1.382(2)
C32 H32 0.9500
C33 H33 0.9500
C34 C35 1.388(2)
C34 C39 1.397(2)
C35 C36 1.383(2)
C35 H35 0.9500
C36 C37 1.378(2)
C36 H36 0.9500
C37 C38 1.380(2)
C37 H37 0.9500
C38 C39 1.381(2)
C38 H38 0.9500
C39 H39 0.9500
C40 C41 1.383(2)
C40 C45 1.388(2)
C41 C42 1.393(2)
C41 H41 0.9500
C42 C43 1.374(2)
C42 H42 0.9500
C43 C44 1.386(2)
C43 H43 0.9500
C44 C45 1.379(2)
C44 H44 0.9500
C45 H45 0.9500
C46 C48 1.492(3)
C46 C49 1.523(3)
C46 C47 1.546(3)
C47 H47A 0.9800
C47 H47B 0.9800
C47 H47C 0.9800
C48 H48A 0.9800
C48 H48B 0.9800
C48 H48C 0.9800
C49 H49A 0.9800
C49 H49B 0.9800
C49 H49C 0.9800
